data_7109254
loop_
_publ_author_name
'Mose Casalegno'
'Stefano Zanardi'
'Francesco Frigerio'
'Riccardo Po'
'Chiara Carbonera'
'Gianluigi Marra'
'Tommaso Nicolini'
'Guido Raos'
'Stefano Valdo Meille'

_publ_section_title
;
 Solvent-free phenyl-C61-butyric acid methyl ester (PCBM) from clathrates:
 insights for organic photovoltaics from crystal structures and molecular
 dynamics
;
_journal_name_full Chem.Commun.
_journal_page_first 4525
_journal_paper_doi 10.1039/c3cc40863a
_journal_volume 49
_journal_year 2013
_chemical_compound_source commercial
_chemical_formula_moiety 'C72 H14 O2'
_chemical_formula_sum 'C72 H14 O2'
_chemical_formula_weight 910.84
_chemical_name_common PCBM
_space_group_crystal_system monoclinic
_space_group_IT_number 14
_symmetry_space_group_name_Hall '-P 2yn'
_symmetry_space_group_name_H-M 'P 1 21/n 1'
_cell_angle_alpha 90
_cell_angle_beta 107.1420(22)
_cell_angle_gamma 90
_cell_formula_units_Z 4
_cell_length_a 13.49507(45)
_cell_length_b 15.15724(38)
_cell_length_c 19.09638(69)
_cell_measurement_temperature 298(2)
_cell_volume 3732.6(2)
_computing_cell_refinement 'TOPAS ACADEMIC 4.1'
_computing_data_collection 'Panalytical XPERT-PRO X'Pert Data Collector'
_computing_structure_refinement 'TOPAS ACADEMIC 4.1'
_computing_structure_solution 'TOPAS ACADEMIC 4.1'
_diffrn_ambient_temperature 298(2)
_diffrn_detector_type 'Panalytical X'Celerator RTMS detector'
_diffrn_measurement_device_type 'Panalytical XPERT-PRO'
_diffrn_radiation_monochromator 'Ni filter'
_diffrn_radiation_probe x-ray
_diffrn_radiation_wavelength 1.5418
_diffrn_source_target Cu
_diffrn_source_type 'sealed X-ray tube'
_exptl_crystal_density_diffrn 1.621
_exptl_crystal_density_meas 1.61
_exptl_crystal_density_method floatation
_exptl_crystal_F_000 1848
_pd_char_colour black
_pd_char_particle_morphology prismatic
_pd_instr_location ' ?'
_pd_meas_2theta_range_inc 0.0084
_pd_meas_2theta_range_max 80
_pd_meas_2theta_range_min 5
_pd_meas_number_of_points 8976
_pd_meas_scan_method cont
_pd_proc_2theta_range_inc 0.0084
_pd_proc_2theta_range_max 80
_pd_proc_2theta_range_min 5
_pd_proc_ls_background_function 'Chebychev polynomial'
_pd_proc_ls_pref_orient_corr
; March-Dollase
AXIS 1 Ratio= 0.986(2) h= 2.000 k= 0.000 l=13.000
;
_pd_proc_ls_profile_function 'empirical parametrization'
_pd_proc_ls_prof_R_factor 0.0824
_pd_proc_ls_prof_wR_expected 0.0238
_pd_proc_ls_prof_wR_factor 0.1068
_pd_spec_mounting
;
packed powder pellet
;
_pd_spec_mount_mode reflection
_pd_spec_shape flat_sheet
_pd_spec_size_axial 15
_pd_spec_size_equat 15
_pd_spec_size_thick 0.25
_refine_ls_extinction_method none
_refine_ls_matrix_type fullcycle
_refine_ls_number_parameters 38
_refine_ls_shift/su_max .01
_refine_ls_structure_factor_coef Inet
_cod_data_source_file c3cc40863a.txt
_cod_data_source_block rev-n_PCBM
_cod_original_cell_volume 3732.61(21)
_cod_original_sg_symbol_H-M P21/n
_cod_database_code 7109254

loop_
_symmetry_equiv_pos_as_xyz
'-x, -y, -z'
'-x+1/2, y+1/2, -z+1/2'
'x, y, z'
'x+1/2, -y+1/2, z+1/2'

loop_
_atom_site_label
_atom_site_type_symbol
_atom_site_symmetry_multiplicity
_atom_site_fract_x
_atom_site_fract_y
_atom_site_fract_z
_atom_site_occupancy
_atom_site_B_iso_or_equiv
C1 C 4 -0.7578111 0.3610159 -1.778474 1 18.55(17)
C2 C 4 -0.7632577 0.2704728 -1.770574 1 18.55(17)
C3 C 4 -0.7747035 0.2332223 -1.70362 1 18.55(17)
C4 C 4 -0.7812991 0.2886201 -1.647224 1 18.55(17)
C5 C 4 -0.7746194 0.3834633 -1.655168 1 18.55(17)
C6 C 4 -0.7633376 0.4188472 -1.719109 1 18.55(17)
C7 C 4 -0.8217182 0.4971198 -1.75154 1 18.55(17)
C8 C 4 -0.8524206 0.4869884 -1.830229 1 18.55(17)
C9 C 4 -0.8133298 0.4031029 -1.847152 1 18.55(17)
C10 C 4 -0.8719816 0.3523552 -1.905014 1 18.55(17)
C11 C 4 -0.8777969 0.2571387 -1.897198 1 18.55(17)
C12 C 4 -0.8240987 0.2170619 -1.831109 1 18.55(17)
C13 C 4 -0.8728568 0.1474287 -1.801524 1 18.55(17)
C14 C 4 -0.8421398 0.1573456 -1.7223 1 18.55(17)
C15 C 4 -0.9135535 0.1397532 -1.684085 1 18.55(17)
C16 C 4 -0.9193306 0.1982189 -1.625278 1 18.55(17)
C17 C 4 -0.854903 0.2710865 -1.607408 1 18.55(17)
C18 C 4 -0.8951448 0.3548767 -1.591282 1 18.55(17)
C19 C 4 -0.8455387 0.4244692 -1.620413 1 18.55(17)
C20 C 4 -0.9008499 0.4989388 -1.650818 1 18.55(17)
C21 C 4 -0.8886431 0.5361947 -1.717646 1 18.55(17)
C22 C 4 -0.9895041 0.5665896 -1.762032 1 18.55(17)
C23 C 4 -1.01958 0.5570461 -1.837555 1 18.55(17)
C24 C 4 -0.9495805 0.5163805 -1.872544 1 18.55(17)
C25 C 4 -1.010533 0.4635652 -1.933291 1 18.55(17)
C26 C 4 -0.9725476 0.3830147 -1.949025 1 18.55(17)
C27 C 4 -1.040517 0.3075059 -1.967788 1 18.55(17)
C28 C 4 -0.9820266 0.2295374 -1.935888 1 18.55(17)
C29 C 4 -1.028981 0.1634184 -1.907275 1 18.55(17)
C30 C 4 -0.9731036 0.1210212 -1.838699 1 18.55(17)
C31 C 4 -1.047002 0.1025848 -1.798946 1 18.55(17)
C32 C 4 -1.017411 0.1118133 -1.722925 1 18.55(17)
C33 C 4 -1.063365 0.5480139 -1.721988 1 18.55(17)
C34 C 4 -1.009157 0.5069599 -1.653465 1 18.55(17)
C35 C 4 -1.163271 0.5204373 -1.759443 1 18.55(17)
C36 C 4 -1.193667 0.5107449 -1.838144 1 18.55(17)
C37 C 4 -1.123145 0.5290108 -1.876696 1 18.55(17)
C38 C 4 -1.265349 0.4377689 -1.858442 1 18.55(17)
C39 C 4 -1.259036 0.381665 -1.913691 1 18.55(17)
C40 C 4 -1.1835 0.3988005 -1.952619 1 18.55(17)
C41 C 4 -1.118798 0.4712855 -1.936054 1 18.55(17)
C42 C 4 -1.144172 0.3150749 -1.969118 1 18.55(17)
C43 C 4 -1.19346 0.2457052 -1.939464 1 18.55(17)
C44 C 4 -1.264932 0.285491 -1.905093 1 18.55(17)
C45 C 4 -1.137045 0.1711478 -1.909919 1 18.55(17)
C46 C 4 -1.147871 0.1336933 -1.842844 1 18.55(17)
C47 C 4 -1.214297 0.1740973 -1.809115 1 18.55(17)
C48 C 4 -1.183832 0.1837644 -1.730798 1 18.55(17)
C49 C 4 -1.087789 0.1529156 -1.688236 1 18.55(17)
C50 C 4 -1.027879 0.2058268 -1.628066 1 18.55(17)
C51 C 4 -1.067278 0.2868183 -1.613313 1 18.55(17)
C52 C 4 -0.9989995 0.3620438 -1.594195 1 18.55(17)
C53 C 4 -1.057522 0.4399329 -1.626163 1 18.55(17)
C54 C 4 -1.16216 0.4129173 -1.665069 1 18.55(17)
C55 C 4 -1.167821 0.3164549 -1.656467 1 18.55(17)
C56 C 4 -1.226644 0.2651886 -1.713367 1 18.55(17)
C57 C 4 -1.276669 0.2492847 -1.841779 1 18.55(17)
C58 C 4 -1.215468 0.4535655 -1.729668 1 18.55(17)
C59 C 4 -1.291395 0.4081837 -1.791879 1 18.55(17)
C60 C 4 -1.297595 0.3019374 -1.782242 1 18.55(17)
C61 C 4 -1.390136 0.3626692 -1.789249 1 19.55(17)
C62 C 4 -1.477738 0.3526581 -1.859272 1 19.55(17)
C63 C 4 -1.518981 0.4268859 -1.900757 1 20.55(17)
C64 C 4 -1.599949 0.4185705 -1.965579 1 20.55(17)
C65 C 4 -1.639782 0.3360405 -1.98899 1 20.55(17)
C66 C 4 -1.599422 0.2618569 -1.948226 1 20.55(17)
C67 C 4 -1.518839 0.2699857 -1.883697 1 20.55(17)
C68 C 4 -1.422897 0.3770524 -1.719727 1 19.55(17)
C69 C 4 -1.483944 0.3006609 -1.700595 1 21.55(17)
C70 C 4 -1.506448 0.3174563 -1.627392 1 21.55(17)
C71 C 4 -1.412422 0.3515419 -1.569477 1 21.55(17)
O1 O 4 -1.431605 0.4288635 -1.542018 1 21.55(17)
C72 C 4 -1.344339 0.4692521 -1.487541 1 22.55(17)
O2 O 4 -1.329251 0.3146174 -1.549507 1 21.55(17)
H1 H 4 -1.492195 0.484151 -1.883131 1 22.55(17)
H2 H 4 -1.626956 0.4685678 -1.993892 1 22.55(17)
H3 H 4 -1.693649 0.3264417 -2.033643 1 22.55(17)
H4 H 4 -1.625511 0.2029297 -1.965142 1 22.55(17)
H5 H 4 -1.488271 0.2151966 -1.856171 1 22.55(17)
H6 H 4 -1.355161 0.3856371 -1.67652 1 23.55(17)
H7 H 4 -1.468774 0.4314512 -1.725703 1 23.55(17)
H8 H 4 -1.551858 0.2958307 -1.741825 1 23.55(17)
H9 H 4 -1.442071 0.2409136 -1.695873 1 23.55(17)
H10 H 4 -1.564063 0.3630772 -1.633569 1 23.55(17)
H11 H 4 -1.532578 0.2615314 -1.613971 1 23.55(17)
H12 H 4 -1.291777 0.4823014 -1.511342 1 24.55(17)
H13 H 4 -1.372813 0.5246842 -1.470737 1 24.55(17)
H14 H 4 -1.314493 0.4269698 -1.443958 1 24.55(17)

loop_
_atom_type_symbol
_atom_type_description
_atom_type_scat_source
C C 'International Tables for Crystallography (Vol. IV)'
H H 'International Tables for Crystallography (Vol. IV)'
O O 'International Tables for Crystallography (Vol. IV)'

loop_
_diffrn_radiation_type
'Cu K\a'
